data_2217807
loop_
_publ_author_name
'Aghabozorg, Hossein'
'Saadaty, Somayeh'
'Motyeian, Elham'
'Ghadermazi, Mohammad'
'Manteghi, Faranak'

_publ_section_title
;Guanidinium
 (aqua-2\k<i>O</i>)(4-hydroxy-6-carboxypyridine-2-carboxylato-2\k^3^<i>O</i>^2^,<i>N</i>,<i>O</i>^6^)(\m-4-hydroxypyridine-2,6-dicarboxylato-1:2\k^4^<i>O</i>^2^,<i>N</i>,<i>O</i>^6^:<i>O</i>^2^)(4-hydroxypyridine-2,6-dicarboxylato-1\k^3^<i>O</i>^2^,<i>N</i>,<i>O</i>^6^)dizincate(II)
 dihydrate
;
_journal_coeditor_code OM2211
_journal_issue 3
_journal_name_full 'Acta Crystallographica Section E'
_journal_page_first m466
_journal_page_last m467
_journal_paper_doi 10.1107/S1600536808003930
_journal_volume 64
_journal_year 2008
_chemical_formula_iupac '(C H6 N3) [Zn2 (C7 H3 N1 O5)2 (C7 H4 N1 O5) (H2 O)], 2H2 O'
_chemical_formula_moiety 'C H6 N3 +, C21 H12 N3 O16 Zn2 -, 2(H2 O)'
_chemical_formula_sum 'C22 H22 N6 O18 Zn2'
_chemical_formula_weight 789.20
_chemical_name_systematic
;
Guanidinium (aqua-2\kO)(4-hydroxy-6-carboxypyridine-2-carboxylato-
2\k^3^O^2^,N,O^6^)(\m-4-hydroxypyridine-2,6-dicarboxylato-
1:2\k^4^O^2^,N,O^6^:O^2^)(4-hydroxypyridine-2,6-dicarboxylato-
1\k^3^O^2^,N,O^6^)dizinc(II) dihydrate
;
_space_group_IT_number 2
_symmetry_cell_setting triclinic
_symmetry_space_group_name_Hall '-P 1'
_symmetry_space_group_name_H-M 'P -1'
_atom_sites_solution_hydrogens mixed
_atom_sites_solution_primary direct
_atom_sites_solution_secondary difmap
_audit_creation_method SHELXL-97
_cell_angle_alpha 96.018(4)
_cell_angle_beta 99.229(4)
_cell_angle_gamma 91.760(7)
_cell_formula_units_Z 2
_cell_length_a 9.1077(12)
_cell_length_b 9.2900(12)
_cell_length_c 16.347(3)
_cell_measurement_reflns_used 540
_cell_measurement_temperature 100(2)
_cell_measurement_theta_max 27.17
_cell_measurement_theta_min 2.78
_cell_volume 1356.1(4)
_computing_cell_refinement 'APEX2 (Bruker, 2007)'
_computing_data_collection 'APEX2 (Bruker, 2007)'
_computing_data_reduction 'APEX2 (Bruker, 2007)'
_computing_molecular_graphics 'SHELXTL (Sheldrick, 2008)'
_computing_publication_material 'SHELXTL (Sheldrick, 2008)'
_computing_structure_refinement 'SHELXTL (Sheldrick, 2008)'
_computing_structure_solution 'SHELXTL (Sheldrick, 2008)'
_diffrn_ambient_temperature 100(2)
_diffrn_measured_fraction_theta_full 0.993
_diffrn_measured_fraction_theta_max 0.993
_diffrn_measurement_device_type 'Bruker APEXII CCD area-detector'
_diffrn_measurement_method \w
_diffrn_radiation_monochromator graphite
_diffrn_radiation_source 'fine-focus sealed tube'
_diffrn_radiation_type MoK\a
_diffrn_radiation_wavelength 0.71073
_diffrn_reflns_av_R_equivalents 0.0359
_diffrn_reflns_av_sigmaI/netI 0.0553
_diffrn_reflns_limit_h_max 13
_diffrn_reflns_limit_h_min -13
_diffrn_reflns_limit_k_max 13
_diffrn_reflns_limit_k_min -13
_diffrn_reflns_limit_l_max 24
_diffrn_reflns_limit_l_min -23
_diffrn_reflns_number 19615
_diffrn_reflns_theta_full 31.51
_diffrn_reflns_theta_max 31.51
_diffrn_reflns_theta_min 2.27
_exptl_absorpt_coefficient_mu 1.871
_exptl_absorpt_correction_T_max 0.8066
_exptl_absorpt_correction_T_min 0.6946
_exptl_absorpt_correction_type multi-scan
_exptl_absorpt_process_details '(SADABS; Bruker, 2001)'
_exptl_crystal_colour colourless
_exptl_crystal_density_diffrn 1.933
_exptl_crystal_density_method 'not measured'
_exptl_crystal_description prism
_exptl_crystal_F_000 800
_exptl_crystal_size_max 0.21
_exptl_crystal_size_mid 0.15
_exptl_crystal_size_min 0.12
_refine_diff_density_max 0.590
_refine_diff_density_min -0.561
_refine_ls_extinction_method none
_refine_ls_goodness_of_fit_ref 0.999
_refine_ls_hydrogen_treatment constr
_refine_ls_matrix_type full
_refine_ls_number_parameters 433
_refine_ls_number_reflns 8987
_refine_ls_number_restraints 0
_refine_ls_restrained_S_all 0.999
_refine_ls_R_factor_all 0.0568
_refine_ls_R_factor_gt 0.0368
_refine_ls_shift/su_max 0.001
_refine_ls_shift/su_mean 0.000
_refine_ls_structure_factor_coef Fsqd
_refine_ls_weighting_details 'calc w=1/[\s^2^(Fo^2^)+(0.042P)^2^] where P=(Fo^2^+2Fc^2^)/3'
_refine_ls_weighting_scheme calc
_refine_ls_wR_factor_gt 0.0812
_refine_ls_wR_factor_ref 0.0892
_reflns_number_gt 6765
_reflns_number_total 8987
_reflns_threshold_expression I>2\s(I)
_cod_data_source_file om2211.cif
_cod_data_source_block I
_cod_original_cell_volume 1356.1(3)
_cod_database_code 2217807
_cod_database_fobs_code 2217807

loop_
_symmetry_equiv_pos_as_xyz
'x, y, z'
'-x, -y, -z'

loop_
_atom_site_type_symbol
_atom_site_label
_atom_site_fract_x
_atom_site_fract_y
_atom_site_fract_z
_atom_site_U_iso_or_equiv
_atom_site_adp_type
_atom_site_calc_flag
_atom_site_refinement_flags
_atom_site_occupancy
Zn Zn1 0.43557(3) 0.16470(2) 0.258415(14) 0.01093(6) Uani d . 1
Zn Zn2 0.18238(3) 0.50031(2) 0.310910(14) 0.01149(6) Uani d . 1
N N1 0.36197(18) 0.12238(18) 0.13492(10) 0.0107(3) Uani d . 1
N N2 0.18759(19) 0.47854(18) 0.18862(10) 0.0110(3) Uani d . 1
N N3 0.23352(18) 0.48751(17) 0.43438(10) 0.0099(3) Uani d . 1
N N4 0.3338(2) -0.10238(19) 0.43263(11) 0.0157(4) Uani d . 1
H H4A 0.3274 -0.1284 0.3788 0.019 Uiso calc R 1
H H4B 0.3992 -0.1414 0.4684 0.019 Uiso calc R 1
N N5 0.2568(2) 0.03721(19) 0.54093(11) 0.0156(4) Uani d . 1
H H5A 0.3235 -0.0004 0.5767 0.019 Uiso calc R 1
H H5B 0.1978 0.1023 0.5589 0.019 Uiso calc R 1
N N6 0.1460(2) 0.0554(2) 0.40657(11) 0.0148(4) Uani d . 1
H H6A 0.1387 0.0300 0.3526 0.018 Uiso calc R 1
H H6B 0.0875 0.1205 0.4252 0.018 Uiso calc R 1
O O1 0.59008(16) 0.29141(15) 0.21141(9) 0.0137(3) Uani d . 1
O O2 0.63792(18) 0.36048(18) 0.09069(9) 0.0215(3) Uani d . 1
O O3 0.21305(16) 0.00289(16) 0.23874(9) 0.0145(3) Uani d . 1
O O4 0.07106(17) -0.13769(16) 0.13266(9) 0.0153(3) Uani d . 1
H H4C 0.0149 -0.1491 0.1678 0.018 Uiso calc R 1
O O5 0.27628(16) 0.02110(16) -0.11860(9) 0.0143(3) Uani d . 1
H H5C 0.2173 -0.0520 -0.1315 0.017 Uiso calc R 1
O O6 0.34222(17) 0.67780(16) 0.29445(9) 0.0146(3) Uani d . 1
O O7 0.44783(17) 0.76832(16) 0.19381(9) 0.0172(3) Uani d . 1
O O8 0.00950(16) 0.32407(16) 0.26076(9) 0.0143(3) Uani d . 1
O O9 -0.05698(17) 0.17203(16) 0.14388(9) 0.0159(3) Uani d . 1
O O10 0.19172(17) 0.42385(16) -0.06347(9) 0.0171(3) Uani d . 1
H H10A 0.2427 0.4907 -0.0779 0.021 Uiso calc R 1
O O11 0.04286(16) 0.64962(15) 0.35657(9) 0.0135(3) Uani d . 1
O O12 -0.01195(16) 0.76190(15) 0.47515(9) 0.0147(3) Uani d . 1
O O13 0.35192(16) 0.31130(15) 0.32996(9) 0.0129(3) Uani d . 1
O O14 0.49768(17) 0.21787(16) 0.43224(9) 0.0166(3) Uani d . 1
O O15 0.31816(17) 0.47150(16) 0.68773(9) 0.0160(3) Uani d . 1
H H15 0.3166 0.5532 0.7150 0.019 Uiso calc R 1
C C1 0.4418(2) 0.1863(2) 0.08551(12) 0.0107(4) Uani d . 1
C C2 0.4131(2) 0.1565(2) -0.00030(12) 0.0122(4) Uani d . 1
H H2A 0.4696 0.2048 -0.0342 0.015 Uiso calc R 1
C C3 0.2999(2) 0.0541(2) -0.03617(12) 0.0110(4) Uani d . 1
C C4 0.2169(2) -0.0136(2) 0.01602(12) 0.0115(4) Uani d . 1
H H4D 0.1386 -0.0835 -0.0065 0.014 Uiso calc R 1
C C5 0.2529(2) 0.0247(2) 0.10110(12) 0.0112(4) Uani d . 1
C C6 0.5679(2) 0.2891(2) 0.13240(13) 0.0127(4) Uani d . 1
C C7 0.1755(2) -0.0385(2) 0.16419(12) 0.0118(4) Uani d . 1
C C8 0.2775(2) 0.5651(2) 0.15616(12) 0.0116(4) Uani d . 1
C C9 0.2842(2) 0.5519(2) 0.07219(13) 0.0136(4) Uani d . 1
H H9A 0.3492 0.6146 0.0506 0.016 Uiso calc R 1
C C10 0.1938(2) 0.4448(2) 0.01905(12) 0.0127(4) Uani d . 1
C C11 0.1009(2) 0.3538(2) 0.05356(12) 0.0127(4) Uani d . 1
H H11A 0.0391 0.2794 0.0193 0.015 Uiso calc R 1
C C12 0.1010(2) 0.3745(2) 0.13860(12) 0.0109(4) Uani d . 1
C C13 0.3656(2) 0.6799(2) 0.22034(13) 0.0124(4) Uani d . 1
C C14 0.0089(2) 0.2824(2) 0.18459(12) 0.0118(4) Uani d . 1
C C15 0.1664(2) 0.5794(2) 0.48423(12) 0.0109(4) Uani d . 1
C C16 0.1924(2) 0.5833(2) 0.57028(12) 0.0123(4) Uani d . 1
H H16A 0.1455 0.6509 0.6041 0.015 Uiso calc R 1
C C17 0.2895(2) 0.4848(2) 0.60600(12) 0.0123(4) Uani d . 1
C C18 0.3603(2) 0.3900(2) 0.55377(12) 0.0116(4) Uani d . 1
H H18A 0.4279 0.3230 0.5764 0.014 Uiso calc R 1
C C19 0.3294(2) 0.3963(2) 0.46898(12) 0.0107(4) Uani d . 1
C C20 0.0565(2) 0.6734(2) 0.43629(12) 0.0114(4) Uani d . 1
C C21 0.4003(2) 0.2998(2) 0.40786(12) 0.0106(4) Uani d . 1
C C22 0.2451(2) -0.0043(2) 0.45983(13) 0.0125(4) Uani d . 1
O O1W 0.55695(16) 0.00217(15) 0.28937(9) 0.0130(3) Uani d . 1
H H1 0.6477 0.0287 0.2913 0.020 Uiso d R 1
H H2 0.5227 -0.0755 0.2593 0.020 Uiso d R 1
O O2W -0.15742(16) 0.07809(17) 0.30343(9) 0.0166(3) Uani d . 1
H H3 -0.1151 0.1488 0.2859 0.025 Uiso d R 1
H H4 -0.1159 0.0052 0.2830 0.025 Uiso d R 1
O O3W -0.09191(17) -0.20352(17) 0.24040(9) 0.0180(3) Uani d . 1
H H5 -0.0481 -0.2423 0.2819 0.027 Uiso d R 1
H H6 -0.1443 -0.2697 0.2077 0.027 Uiso d R 1

loop_
_atom_site_aniso_label
_atom_site_aniso_U_11
_atom_site_aniso_U_22
_atom_site_aniso_U_33
_atom_site_aniso_U_12
_atom_site_aniso_U_13
_atom_site_aniso_U_23
Zn1 0.01283(12) 0.01187(11) 0.00817(11) 0.00039(9) 0.00278(8) 0.00002(8)
Zn2 0.01472(12) 0.01176(11) 0.00832(11) 0.00042(9) 0.00333(9) 0.00050(8)
N1 0.0103(8) 0.0110(8) 0.0105(8) 0.0004(6) 0.0018(6) 0.0002(6)
N2 0.0132(8) 0.0094(7) 0.0110(8) -0.0014(6) 0.0041(6) 0.0017(6)
N3 0.0107(8) 0.0092(7) 0.0098(8) -0.0002(6) 0.0029(6) -0.0007(6)
N4 0.0170(9) 0.0171(9) 0.0126(8) 0.0048(7) 0.0011(7) 0.0004(7)
N5 0.0209(9) 0.0180(9) 0.0080(8) 0.0026(7) 0.0023(7) 0.0011(6)
N6 0.0148(8) 0.0211(9) 0.0095(8) 0.0057(7) 0.0033(6) 0.0023(7)
O1 0.0154(7) 0.0155(7) 0.0095(7) -0.0029(6) 0.0019(5) -0.0003(5)
O2 0.0243(9) 0.0271(9) 0.0127(7) -0.0133(7) 0.0042(6) 0.0033(6)
O3 0.0164(7) 0.0181(7) 0.0085(7) -0.0015(6) 0.0024(5) -0.0003(5)
O4 0.0176(7) 0.0176(7) 0.0111(7) -0.0068(6) 0.0056(6) 0.0004(6)
O5 0.0154(7) 0.0182(7) 0.0081(7) -0.0071(6) 0.0014(5) -0.0012(5)
O6 0.0199(8) 0.0138(7) 0.0102(7) -0.0022(6) 0.0049(6) 0.0000(5)
O7 0.0232(8) 0.0137(7) 0.0148(7) -0.0068(6) 0.0065(6) -0.0011(6)
O8 0.0166(7) 0.0168(7) 0.0100(7) -0.0036(6) 0.0050(6) 0.0004(5)
O9 0.0170(7) 0.0162(7) 0.0138(7) -0.0068(6) 0.0031(6) -0.0002(6)
O10 0.0250(8) 0.0169(7) 0.0093(7) -0.0083(6) 0.0050(6) 0.0002(6)
O11 0.0155(7) 0.0145(7) 0.0111(7) 0.0023(6) 0.0035(5) 0.0018(5)
O12 0.0151(7) 0.0136(7) 0.0162(7) 0.0032(6) 0.0059(6) 0.0002(6)
O13 0.0159(7) 0.0131(7) 0.0101(7) 0.0018(6) 0.0043(5) -0.0002(5)
O14 0.0179(8) 0.0169(7) 0.0158(7) 0.0067(6) 0.0047(6) 0.0009(6)
O15 0.0227(8) 0.0160(7) 0.0081(7) 0.0024(6) 0.0005(6) -0.0016(5)
C1 0.0109(9) 0.0095(8) 0.0120(9) 0.0006(7) 0.0032(7) 0.0007(7)
C2 0.0126(9) 0.0133(9) 0.0114(9) 0.0010(7) 0.0031(7) 0.0029(7)
C3 0.0131(9) 0.0115(9) 0.0084(9) 0.0020(7) 0.0015(7) 0.0010(7)
C4 0.0117(9) 0.0112(9) 0.0113(9) -0.0028(7) 0.0012(7) 0.0012(7)
C5 0.0110(9) 0.0122(9) 0.0110(9) 0.0000(7) 0.0036(7) 0.0014(7)
C6 0.0136(9) 0.0135(9) 0.0110(9) -0.0022(7) 0.0032(7) 0.0000(7)
C7 0.0116(9) 0.0124(9) 0.0124(9) 0.0010(7) 0.0039(7) 0.0022(7)
C8 0.0143(9) 0.0091(9) 0.0116(9) -0.0008(7) 0.0031(7) 0.0005(7)
C9 0.0163(10) 0.0125(9) 0.0122(9) -0.0027(8) 0.0033(8) 0.0017(7)
C10 0.0160(10) 0.0124(9) 0.0101(9) 0.0010(8) 0.0032(7) 0.0014(7)
C11 0.0145(9) 0.0121(9) 0.0113(9) -0.0012(7) 0.0016(7) 0.0010(7)
C12 0.0110(9) 0.0091(8) 0.0123(9) -0.0012(7) 0.0017(7) 0.0005(7)
C13 0.0156(10) 0.0090(8) 0.0125(9) -0.0011(7) 0.0024(7) 0.0003(7)
C14 0.0105(9) 0.0129(9) 0.0122(9) 0.0000(7) 0.0018(7) 0.0027(7)
C15 0.0112(9) 0.0089(8) 0.0127(9) -0.0016(7) 0.0035(7) -0.0002(7)
C16 0.0136(9) 0.0120(9) 0.0111(9) -0.0016(7) 0.0041(7) -0.0016(7)
C17 0.0122(9) 0.0125(9) 0.0116(9) -0.0033(7) 0.0024(7) -0.0006(7)
C18 0.0121(9) 0.0109(9) 0.0115(9) -0.0014(7) 0.0013(7) 0.0003(7)
C19 0.0116(9) 0.0094(8) 0.0112(9) -0.0014(7) 0.0036(7) -0.0002(7)
C20 0.0110(9) 0.0101(9) 0.0136(9) -0.0025(7) 0.0032(7) 0.0024(7)
C21 0.0095(9) 0.0106(9) 0.0121(9) -0.0022(7) 0.0044(7) 0.0001(7)
C22 0.0124(9) 0.0128(9) 0.0125(9) -0.0026(7) 0.0029(7) 0.0018(7)
O1W 0.0127(7) 0.0121(7) 0.0132(7) -0.0014(5) 0.0010(5) -0.0009(5)
O2W 0.0159(7) 0.0188(8) 0.0158(7) -0.0018(6) 0.0040(6) 0.0032(6)
O3W 0.0200(8) 0.0199(8) 0.0151(7) 0.0022(6) 0.0030(6) 0.0069(6)

loop_
_atom_type_symbol
_atom_type_description
_atom_type_scat_dispersion_real
_atom_type_scat_dispersion_imag
_atom_type_scat_source
C C 0.0033 0.0016 'International Tables Vol C Tables 4.2.6.8 and 6.1.1.4'
H H 0.0000 0.0000 'International Tables Vol C Tables 4.2.6.8 and 6.1.1.4'
N N 0.0061 0.0033 'International Tables Vol C Tables 4.2.6.8 and 6.1.1.4'
O O 0.0106 0.0060 'International Tables Vol C Tables 4.2.6.8 and 6.1.1.4'
Zn Zn 0.2839 1.4301 'International Tables Vol C Tables 4.2.6.8 and 6.1.1.4'

loop_
_geom_angle_atom_site_label_1
_geom_angle_atom_site_label_2
_geom_angle_atom_site_label_3
_geom_angle
_geom_angle_publ_flag
O13 Zn1 O1W 129.21(6) ?
O13 Zn1 N1 123.11(6) ?
O1W Zn1 N1 105.76(6) ?
O13 Zn1 O1 101.14(6) y
O1W Zn1 O1 100.48(6) ?
N1 Zn1 O1 79.40(6) ?
O13 Zn1 O3 93.10(6) ?
O1W Zn1 O3 89.12(6) ?
N1 Zn1 O3 72.01(6) ?
O1 Zn1 O3 151.36(5) y
N2 Zn2 N3 162.44(7) y
N2 Zn2 O11 118.12(6) ?
N3 Zn2 O11 78.99(6) ?
N2 Zn2 O8 76.65(6) ?
N3 Zn2 O8 106.40(6) ?
O11 Zn2 O8 97.59(6) ?
N2 Zn2 O6 75.85(6) ?
N3 Zn2 O6 101.32(6) ?
O11 Zn2 O6 90.99(6) y
O8 Zn2 O6 152.06(5) y
N2 Zn2 O13 90.61(6) ?
N3 Zn2 O13 72.57(6) ?
O11 Zn2 O13 151.16(5) y
O8 Zn2 O13 86.07(5) y
O6 Zn2 O13 99.08(5) ?
C5 N1 C1 119.59(17) ?
C5 N1 Zn1 124.22(13) ?
C1 N1 Zn1 115.71(13) ?
C8 N2 C12 119.71(17) ?
C8 N2 Zn2 120.75(13) ?
C12 N2 Zn2 119.54(13) ?
C19 N3 C15 118.98(17) ?
C19 N3 Zn2 124.50(13) ?
C15 N3 Zn2 116.52(13) ?
C22 N4 H4A 120.0 ?
C22 N4 H4B 120.0 ?
H4A N4 H4B 120.0 ?
C22 N5 H5A 120.0 ?
C22 N5 H5B 120.0 ?
H5A N5 H5B 120.0 ?
C22 N6 H6A 120.0 ?
C22 N6 H6B 120.0 ?
H6A N6 H6B 120.0 ?
C6 O1 Zn1 114.71(12) ?
C7 O3 Zn1 109.54(13) ?
C7 O4 H4C 109.5 ?
C3 O5 H5C 109.5 ?
C13 O6 Zn2 114.20(12) ?
C14 O8 Zn2 112.58(12) ?
C10 O10 H10A 109.5 ?
C20 O11 Zn2 116.08(13) ?
C21 O13 Zn1 110.63(12) ?
C21 O13 Zn2 112.70(12) ?
Zn1 O13 Zn2 136.65(7) ?
C17 O15 H15 109.5 ?
N1 C1 C2 122.10(18) ?
N1 C1 C6 114.11(17) ?
C2 C1 C6 123.76(18) ?
C1 C2 C3 118.71(18) ?
C1 C2 H2A 120.6 ?
C3 C2 H2A 120.6 ?
O5 C3 C2 118.70(18) ?
O5 C3 C4 122.27(18) ?
C2 C3 C4 119.01(18) ?
C5 C4 C3 117.96(18) ?
C5 C4 H4D 121.0 ?
C3 C4 H4D 121.0 ?
N1 C5 C4 122.62(18) ?
N1 C5 C7 113.35(17) ?
C4 C5 C7 124.03(18) ?
O2 C6 O1 126.81(19) ?
O2 C6 C1 117.40(18) ?
O1 C6 C1 115.79(17) ?
O3 C7 O4 125.56(18) ?
O3 C7 C5 119.99(18) ?
O4 C7 C5 114.45(17) ?
N2 C8 C9 122.00(18) ?
N2 C8 C13 113.48(17) ?
C9 C8 C13 124.49(18) ?
C8 C9 C10 119.03(19) ?
C8 C9 H9A 120.5 ?
C10 C9 H9A 120.5 ?
O10 C10 C11 117.85(18) ?
O10 C10 C9 123.52(18) ?
C11 C10 C9 118.63(18) ?
C12 C11 C10 118.62(18) ?
C12 C11 H11A 120.7 ?
C10 C11 H11A 120.7 ?
N2 C12 C11 122.00(18) ?
N2 C12 C14 113.65(17) ?
C11 C12 C14 124.34(17) ?
O7 C13 O6 127.34(19) ?
O7 C13 C8 116.96(18) ?
O6 C13 C8 115.64(17) ?
O9 C14 O8 126.80(19) ?
O9 C14 C12 116.56(18) ?
O8 C14 C12 116.62(17) ?
N3 C15 C16 122.62(19) ?
N3 C15 C20 113.29(17) ?
C16 C15 C20 124.07(18) ?
C15 C16 C17 118.16(18) ?
C15 C16 H16A 120.9 ?
C17 C16 H16A 120.9 ?
O15 C17 C16 124.33(18) ?
O15 C17 C18 116.65(18) ?
C16 C17 C18 119.00(18) ?
C19 C18 C17 118.50(19) ?
C19 C18 H18A 120.7 ?
C17 C18 H18A 120.8 ?
N3 C19 C18 122.71(18) ?
N3 C19 C21 114.77(17) ?
C18 C19 C21 122.52(18) ?
O12 C20 O11 125.77(19) ?
O12 C20 C15 119.31(18) ?
O11 C20 C15 114.91(17) ?
O14 C21 O13 123.87(18) ?
O14 C21 C19 120.94(18) ?
O13 C21 C19 115.19(17) ?
N4 C22 N6 120.63(19) ?
N4 C22 N5 120.05(19) ?
N6 C22 N5 119.30(19) ?
Zn1 O1W H1 107.7 ?
Zn1 O1W H2 110.3 ?
H1 O1W H2 118.8 ?
H3 O2W H4 103.0 ?
H5 O3W H6 107.7 ?

loop_
_geom_bond_atom_site_label_1
_geom_bond_atom_site_label_2
_geom_bond_distance
_geom_bond_publ_flag
Zn1 O13 1.9541(14) y
Zn1 O1W 1.9599(14) y
Zn1 N1 2.0157(17) y
Zn1 O1 2.0955(14) y
Zn1 O3 2.4440(15) y
Zn2 N2 1.9965(17) y
Zn2 N3 2.0143(17) y
Zn2 O11 2.0715(14) y
Zn2 O8 2.2311(15) y
Zn2 O6 2.2320(15) y
Zn2 O13 2.3857(14) y
N1 C5 1.334(3) ?
N1 C1 1.340(3) ?
N2 C8 1.337(3) ?
N2 C12 1.344(2) ?
N3 C19 1.337(3) ?
N3 C15 1.346(2) ?
N4 C22 1.325(3) ?
N4 H4A 0.8800 ?
N4 H4B 0.8800 ?
N5 C22 1.328(3) ?
N5 H5A 0.8800 ?
N5 H5B 0.8800 ?
N6 C22 1.327(3) ?
N6 H6A 0.8800 ?
N6 H6B 0.8800 ?
O1 C6 1.273(2) ?
O2 C6 1.233(2) ?
O3 C7 1.229(2) ?
O4 C7 1.307(2) ?
O4 H4C 0.8400 ?
O5 C3 1.331(2) ?
O5 H5C 0.8400 ?
O6 C13 1.265(2) ?
O7 C13 1.251(2) ?
O8 C14 1.264(2) ?
O9 C14 1.243(2) ?
O10 C10 1.340(2) ?
O10 H10A 0.8400 ?
O11 C20 1.284(2) ?
O12 C20 1.231(2) ?
O13 C21 1.296(2) ?
O14 C21 1.232(2) ?
O15 C17 1.339(2) ?
O15 H15 0.8400 ?
C1 C2 1.382(3) ?
C1 C6 1.522(3) ?
C2 C3 1.393(3) ?
C2 H2A 0.9500 ?
C3 C4 1.409(3) ?
C4 C5 1.383(3) ?
C4 H4D 0.9500 ?
C5 C7 1.497(3) ?
C8 C9 1.377(3) ?
C8 C13 1.524(3) ?
C9 C10 1.401(3) ?
C9 H9A 0.9500 ?
C10 C11 1.399(3) ?
C11 C12 1.383(3) ?
C11 H11A 0.9500 ?
C12 C14 1.515(3) ?
C15 C16 1.385(3) ?
C15 C20 1.525(3) ?
C16 C17 1.399(3) ?
C16 H16A 0.9500 ?
C17 C18 1.405(3) ?
C18 C19 1.377(3) ?
C18 H18A 0.9500 ?
C19 C21 1.507(3) ?
O1W H1 0.8500 ?
O1W H2 0.8500 ?
O2W H3 0.8501 ?
O2W H4 0.8499 ?
O3W H5 0.8499 ?
O3W H6 0.8500 ?

loop_
_geom_hbond_atom_site_label_D
_geom_hbond_atom_site_label_H
_geom_hbond_atom_site_label_A
_geom_hbond_site_symmetry_A
_geom_hbond_distance_DH
_geom_hbond_distance_HA
_geom_hbond_distance_DA
_geom_hbond_angle_DHA
_geom_hbond_publ_flag
N4 H4A O6 1_545 0.88 2.171 2.894(2) 139.09 y
N4 H4B O14 2_656 0.88 1.954 2.810(2) 163.93 y
N5 H5A O1W 2_656 0.88 2.286 3.074(2) 149.02 y
N5 H5B O12 2_566 0.88 2.178 2.949(2) 145.99 y
N6 H6A O3 1_555 0.88 2.075 2.901(2) 155.97 y
N6 H6B O12 2_566 0.88 2.087 2.882(2) 149.87 y
O4 H4C O3W 1_555 0.84 1.755 2.586(2) 170.15 y
O5 H5C O9 2_555 0.84 1.782 2.596(2) 162.80 y
O10 H10A O2 2_665 0.84 1.783 2.615(2) 170.55 y
O15 H15 O1 2_666 0.84 1.868 2.637(2) 151.53 y
O1W H1 O2W 1_655 0.85 1.794 2.642(2) 175.18 y
O1W H2 O7 1_545 0.85 1.759 2.609(2) 177.51 y
O2W H3 O8 1_555 0.85 2.069 2.912(2) 171.16 y
O2W H4 O3W 1_555 0.85 2.021 2.827(2) 157.98 y
O3W H5 O11 1_545 0.85 1.780 2.622(2) 170.26 y
O3W H6 O10 2_555 0.85 2.593 3.344(2) 148.01 y
C4 H4D O9 2_555 0.95 2.300 2.993(2) 129.00 y
C9 H9A O2 2_665 0.95 2.370 3.046(3) 128.00 y

loop_
_geom_torsion_atom_site_label_1
_geom_torsion_atom_site_label_2
_geom_torsion_atom_site_label_3
_geom_torsion_atom_site_label_4
_geom_torsion
_geom_torsion_publ_flag
O13 Zn1 N1 C5 -89.84(17) ?
O1W Zn1 N1 C5 75.66(17) ?
O1 Zn1 N1 C5 173.68(17) ?
O3 Zn1 N1 C5 -8.11(15) ?
O13 Zn1 N1 C1 98.09(15) ?
O1W Zn1 N1 C1 -96.40(14) ?
O1 Zn1 N1 C1 1.62(14) ?
O3 Zn1 N1 C1 179.83(15) ?
N3 Zn2 N2 C8 -80.4(3) ?
O11 Zn2 N2 C8 85.88(16) ?
O8 Zn2 N2 C8 177.43(16) ?
O6 Zn2 N2 C8 2.45(15) ?
O13 Zn2 N2 C8 -96.76(15) ?
N3 Zn2 N2 C12 98.9(3) ?
O11 Zn2 N2 C12 -94.91(15) ?
O8 Zn2 N2 C12 -3.36(14) ?
O6 Zn2 N2 C12 -178.34(16) ?
O13 Zn2 N2 C12 82.45(15) ?
N2 Zn2 N3 C19 -15.1(3) ?
O11 Zn2 N3 C19 177.21(16) ?
O8 Zn2 N3 C19 82.45(16) ?
O6 Zn2 N3 C19 -93.99(16) ?
O13 Zn2 N3 C19 2.08(15) ?
N2 Zn2 N3 C15 164.06(19) ?
O11 Zn2 N3 C15 -3.60(14) ?
O8 Zn2 N3 C15 -98.36(14) ?
O6 Zn2 N3 C15 85.20(14) ?
O13 Zn2 N3 C15 -178.73(15) ?
O13 Zn1 O1 C6 -120.04(14) ?
O1W Zn1 O1 C6 106.20(14) ?
N1 Zn1 O1 C6 1.94(14) ?
O3 Zn1 O1 C6 -1.6(2) ?
O13 Zn1 O3 C7 131.73(14) ?
O1W Zn1 O3 C7 -99.05(14) ?
N1 Zn1 O3 C7 7.85(13) ?
O1 Zn1 O3 C7 11.5(2) ?
N2 Zn2 O6 C13 -2.32(14) ?
N3 Zn2 O6 C13 159.91(14) ?
O11 Zn2 O6 C13 -121.12(14) ?
O8 Zn2 O6 C13 -12.8(2) ?
O13 Zn2 O6 C13 86.01(14) y
N2 Zn2 O8 C14 8.08(14) ?
N3 Zn2 O8 C14 -154.02(14) ?
O11 Zn2 O8 C14 125.28(14) ?
O6 Zn2 O8 C14 18.5(2) ?
O13 Zn2 O8 C14 -83.49(14) y
N2 Zn2 O11 C20 -171.55(13) ?
N3 Zn2 O11 C20 4.25(14) ?
O8 Zn2 O11 C20 109.57(14) ?
O6 Zn2 O11 C20 -97.09(14) ?
O13 Zn2 O11 C20 13.9(2) ?
O1W Zn1 O13 C21 7.05(16) ?
N1 Zn1 O13 C21 168.94(12) ?
O1 Zn1 O13 C21 -106.53(13) ?
O3 Zn1 O13 C21 98.44(13) ?
O1W Zn1 O13 Zn2 -171.49(8) ?
N1 Zn1 O13 Zn2 -9.60(14) ?
O1 Zn1 O13 Zn2 74.93(11) ?
O3 Zn1 O13 Zn2 -80.10(10) ?
N2 Zn2 O13 C21 170.56(13) ?
N3 Zn2 O13 C21 -4.31(13) ?
O11 Zn2 O13 C21 -14.27(19) ?
O8 Zn2 O13 C21 -112.87(13) ?
O6 Zn2 O13 C21 94.79(13) ?
N2 Zn2 O13 Zn1 -10.92(11) ?
N3 Zn2 O13 Zn1 174.20(12) ?
O11 Zn2 O13 Zn1 164.25(9) ?
O8 Zn2 O13 Zn1 65.65(10) ?
O6 Zn2 O13 Zn1 -86.69(11) ?
C5 N1 C1 C2 1.2(3) ?
Zn1 N1 C1 C2 173.70(15) ?
C5 N1 C1 C6 -176.84(17) ?
Zn1 N1 C1 C6 -4.4(2) ?
N1 C1 C2 C3 -1.5(3) ?
C6 C1 C2 C3 176.35(18) ?
C1 C2 C3 O5 -177.33(18) ?
C1 C2 C3 C4 1.1(3) ?
O5 C3 C4 C5 177.99(18) ?
C2 C3 C4 C5 -0.4(3) ?
C1 N1 C5 C4 -0.5(3) ?
Zn1 N1 C5 C4 -172.25(15) ?
C1 N1 C5 C7 179.16(17) ?
Zn1 N1 C5 C7 7.4(2) ?
C3 C4 C5 N1 0.0(3) ?
C3 C4 C5 C7 -179.55(18) ?
Zn1 O1 C6 O2 175.64(18) ?
Zn1 O1 C6 C1 -4.7(2) ?
N1 C1 C6 O2 -174.20(18) ?
C2 C1 C6 O2 7.8(3) ?
N1 C1 C6 O1 6.1(3) ?
C2 C1 C6 O1 -171.92(19) ?
Zn1 O3 C7 O4 172.31(16) ?
Zn1 O3 C7 C5 -7.0(2) ?
N1 C5 C7 O3 1.3(3) ?
C4 C5 C7 O3 -179.03(19) ?
N1 C5 C7 O4 -178.08(17) ?
C4 C5 C7 O4 1.5(3) ?
C12 N2 C8 C9 0.3(3) ?
Zn2 N2 C8 C9 179.54(15) ?
C12 N2 C8 C13 178.52(17) ?
Zn2 N2 C8 C13 -2.3(2) ?
N2 C8 C9 C10 0.2(3) ?
C13 C8 C9 C10 -177.83(19) ?
C8 C9 C10 O10 179.67(19) ?
C8 C9 C10 C11 -0.7(3) ?
O10 C10 C11 C12 -179.61(18) ?
C9 C10 C11 C12 0.7(3) ?
C8 N2 C12 C11 -0.3(3) ?
Zn2 N2 C12 C11 -179.50(15) ?
C8 N2 C12 C14 178.22(17) ?
Zn2 N2 C12 C14 -1.0(2) ?
C10 C11 C12 N2 -0.2(3) ?
C10 C11 C12 C14 -178.59(18) ?
Zn2 O6 C13 O7 178.91(18) ?
Zn2 O6 C13 C8 1.9(2) ?
N2 C8 C13 O7 -177.34(18) ?
C9 C8 C13 O7 0.8(3) ?
N2 C8 C13 O6 0.0(3) ?
C9 C8 C13 O6 178.2(2) ?
Zn2 O8 C14 O9 167.49(17) ?
Zn2 O8 C14 C12 -11.0(2) ?
N2 C12 C14 O9 -170.05(18) ?
C11 C12 C14 O9 8.4(3) ?
N2 C12 C14 O8 8.6(3) ?
C11 C12 C14 O8 -172.96(19) ?
C19 N3 C15 C16 -0.1(3) ?
Zn2 N3 C15 C16 -179.36(15) ?
C19 N3 C15 C20 -178.17(17) ?
Zn2 N3 C15 C20 2.6(2) ?
N3 C15 C16 C17 -1.7(3) ?
C20 C15 C16 C17 176.16(18) ?
C15 C16 C17 O15 -176.19(18) ?
C15 C16 C17 C18 2.1(3) ?
O15 C17 C18 C19 177.56(18) ?
C16 C17 C18 C19 -0.9(3) ?
C15 N3 C19 C18 1.5(3) ?
Zn2 N3 C19 C18 -179.35(14) ?
C15 N3 C19 C21 -179.06(17) ?
Zn2 N3 C19 C21 0.1(2) ?
C17 C18 C19 N3 -0.9(3) ?
C17 C18 C19 C21 179.63(17) ?
Zn2 O11 C20 O12 177.04(16) ?
Zn2 O11 C20 C15 -4.1(2) ?
N3 C15 C20 O12 -179.99(18) ?
C16 C15 C20 O12 2.0(3) ?
N3 C15 C20 O11 1.0(2) ?
C16 C15 C20 O11 -176.98(18) ?
Zn1 O13 C21 O14 7.2(2) ?
Zn2 O13 C21 O14 -173.85(16) ?
Zn1 O13 C21 C19 -173.27(12) ?
Zn2 O13 C21 C19 5.6(2) ?
N3 C19 C21 O14 175.23(18) ?
C18 C19 C21 O14 -5.3(3) ?
N3 C19 C21 O13 -4.3(2) ?
C18 C19 C21 O13 175.18(18) ?
